data_2208933
loop_
_publ_author_name
'Cai-Feng Ding'
'Yan-Fang Miao'
'Bing-Qing Tian'
'Xue-Mei Li'
'Shu-Sheng Zhang'

_publ_section_title Aquadichloro(2,9-dimethyl-1,10-phenanthroline-\k^2^<i>N</i>,<i>N</i>')nickel(II)
_journal_coeditor_code KP2015
_journal_issue 5
_journal_name_full 'Acta Crystallographica Section E'
_journal_page_first m1062
_journal_page_last m1063
_journal_paper_doi 10.1107/S1600536806013250
_journal_volume 62
_journal_year 2006
_chemical_formula_iupac '[Ni Cl2 (C14 H12 N2) (H2 O)]'
_chemical_formula_moiety 'C28 H28 Cl4 N4 Ni2 O2'
_chemical_formula_sum 'C28 H28 Cl4 N4 Ni2 O2'
_chemical_formula_weight 711.76
_chemical_name_systematic
;
Aquadichloro(2,9-dimethyl-1,10-phenanthroline-\k^2^N,N')nickel(II)
;
_space_group_IT_number 2
_symmetry_cell_setting triclinic
_symmetry_space_group_name_Hall '-P 1'
_symmetry_space_group_name_H-M 'P -1'
_atom_sites_solution_hydrogens geom
_atom_sites_solution_primary direct
_atom_sites_solution_secondary difmap
_audit_creation_method SHELXL-97
_cell_angle_alpha 106.692(3)
_cell_angle_beta 93.545(4)
_cell_angle_gamma 103.467(2)
_cell_formula_units_Z 4
_cell_length_a 7.5631(13)
_cell_length_b 11.501(2)
_cell_length_c 18.924(4)
_cell_measurement_reflns_used 3906
_cell_measurement_temperature 293(2)
_cell_measurement_theta_max 26.0
_cell_measurement_theta_min 2.5
_cell_volume 1518.6(5)
_computing_cell_refinement 'SAINT (Siemens, 1996)'
_computing_data_collection 'SMART (Siemens, 1996)'
_computing_data_reduction SAINT
_computing_molecular_graphics SHELXTL
_computing_publication_material
;
SHELXTL, PARST (Nardelli, 1995) and PLATON (Spek, 2003)
;
_computing_structure_refinement SHELXTL
_computing_structure_solution 'SHELXTL (Sheldrick, 1997)'
_diffrn_ambient_temperature 293(2)
_diffrn_detector_area_resol_mean 8.33
_diffrn_measured_fraction_theta_full 0.968
_diffrn_measured_fraction_theta_max 0.968
_diffrn_measurement_device_type 'Siemens SMART 1000 CCD area-detector'
_diffrn_measurement_method \w
_diffrn_radiation_monochromator graphite
_diffrn_radiation_source 'fine-focus sealed tube'
_diffrn_radiation_type MoK\a
_diffrn_radiation_wavelength 0.71073
_diffrn_reflns_av_R_equivalents 0.0173
_diffrn_reflns_av_sigmaI/netI 0.0373
_diffrn_reflns_limit_h_max 9
_diffrn_reflns_limit_h_min -9
_diffrn_reflns_limit_k_max 14
_diffrn_reflns_limit_k_min -13
_diffrn_reflns_limit_l_max 23
_diffrn_reflns_limit_l_min -22
_diffrn_reflns_number 8714
_diffrn_reflns_theta_full 26.08
_diffrn_reflns_theta_max 26.08
_diffrn_reflns_theta_min 1.90
_diffrn_standards_number 0
_exptl_absorpt_coefficient_mu 1.624
_exptl_absorpt_correction_T_max 0.9088
_exptl_absorpt_correction_T_min 0.6414
_exptl_absorpt_correction_type multi-scan
_exptl_absorpt_process_details '(SADABS; Sheldrick, 1996)'
_exptl_crystal_colour green
_exptl_crystal_density_diffrn 1.556
_exptl_crystal_density_method 'not measured'
_exptl_crystal_description plate
_exptl_crystal_F_000 728
_exptl_crystal_size_max 0.30
_exptl_crystal_size_mid 0.16
_exptl_crystal_size_min 0.06
_refine_diff_density_max 1.042
_refine_diff_density_min -0.490
_refine_ls_extinction_method none
_refine_ls_goodness_of_fit_ref 1.042
_refine_ls_hydrogen_treatment constr
_refine_ls_matrix_type full
_refine_ls_number_parameters 361
_refine_ls_number_reflns 5826
_refine_ls_number_restraints 0
_refine_ls_restrained_S_all 1.042
_refine_ls_R_factor_all 0.0536
_refine_ls_R_factor_gt 0.0453
_refine_ls_shift/su_max 0.001
_refine_ls_shift/su_mean 0.000
_refine_ls_structure_factor_coef Fsqd
_refine_ls_weighting_details 'calc w=1/[\s^2^(Fo^2^)+(0.0726P)^2^+0.9988P] where P=(Fo^2^+2Fc^2^)/3'
_refine_ls_weighting_scheme calc
_refine_ls_wR_factor_gt 0.1211
_refine_ls_wR_factor_ref 0.1278
_reflns_number_gt 4892
_reflns_number_total 5826
_reflns_threshold_expression I>2\s(I)
_cod_data_source_file kp2015.cif
_cod_data_source_block I
_cod_original_cell_volume 1518.7(5)
_cod_database_code 2208933
_cod_database_fobs_code 2208933

loop_
_symmetry_equiv_pos_as_xyz
'x, y, z'
'-x, -y, -z'

loop_
_atom_site_type_symbol
_atom_site_label
_atom_site_fract_x
_atom_site_fract_y
_atom_site_fract_z
_atom_site_U_iso_or_equiv
_atom_site_adp_type
_atom_site_calc_flag
_atom_site_refinement_flags
_atom_site_occupancy
Ni Ni1 1.58716(6) 0.67800(4) 0.34192(2) 0.03713(14) Uani d . 1
Ni Ni2 0.94287(6) 0.33724(4) 0.15800(2) 0.03489(14) Uani d . 1
Cl Cl1 1.37032(13) 0.73474(8) 0.27395(5) 0.0477(2) Uani d . 1
Cl Cl2 1.86982(12) 0.64222(8) 0.37593(5) 0.0446(2) Uani d . 1
Cl Cl3 0.70694(14) 0.29197(8) 0.22906(5) 0.0496(2) Uani d . 1
Cl Cl4 1.23711(12) 0.38200(8) 0.12324(5) 0.0446(2) Uani d . 1
O O1 1.5603(4) 0.5290(3) 0.25056(16) 0.0637(8) Uani d . 1
O O2 1.0076(4) 0.5155(2) 0.22627(16) 0.0570(7) Uani d . 1
N N1 1.6698(4) 0.8525(3) 0.42006(16) 0.0376(6) Uani d . 1
N N2 1.4477(4) 0.6378(3) 0.42570(15) 0.0368(6) Uani d . 1
N N3 0.8010(4) 0.3136(3) 0.05664(16) 0.0411(7) Uani d . 1
N N4 0.9095(4) 0.1476(3) 0.11276(15) 0.0370(6) Uani d . 1
C C1 1.8331(6) 0.9566(4) 0.3401(2) 0.0606(11) Uani d . 1
H H1B 1.7823 0.8743 0.3051 0.091 Uiso calc R 1
H H1C 1.9646 0.9770 0.3442 0.091 Uiso calc R 1
H H1D 1.7894 1.0173 0.3231 0.091 Uiso calc R 1
C C2 1.7756(5) 0.9587(3) 0.4143(2) 0.0435(8) Uani d . 1
C C3 1.8302(5) 1.0684(3) 0.4768(2) 0.0491(9) Uani d . 1
H H3A 1.9020 1.1423 0.4717 0.059 Uiso calc R 1
C C4 1.7786(5) 1.0673(3) 0.5446(2) 0.0483(9) Uani d . 1
H H4A 1.8154 1.1396 0.5855 0.058 Uiso calc R 1
C C5 1.6693(5) 0.9553(3) 0.5517(2) 0.0420(8) Uani d . 1
C C6 1.6092(6) 0.9443(4) 0.6204(2) 0.0506(9) Uani d . 1
H H6A 1.6465 1.0129 0.6635 0.061 Uiso calc R 1
C C7 1.4989(6) 0.8353(4) 0.6231(2) 0.0535(10) Uani d . 1
H H7A 1.4623 0.8298 0.6683 0.064 Uiso calc R 1
C C8 1.4376(5) 0.7288(4) 0.5583(2) 0.0452(8) Uani d . 1
C C9 1.3164(6) 0.6160(4) 0.5575(2) 0.0534(10) Uani d . 1
H H9A 1.2736 0.6067 0.6011 0.064 Uiso calc R 1
C C10 1.2616(6) 0.5202(4) 0.4924(2) 0.0536(10) Uani d . 1
H H10A 1.1786 0.4460 0.4917 0.064 Uiso calc R 1
C C11 1.3282(5) 0.5311(3) 0.4261(2) 0.0448(8) Uani d . 1
C C12 1.4990(5) 0.7351(3) 0.49064(18) 0.0356(7) Uani d . 1
C C13 1.6168(5) 0.8503(3) 0.48725(19) 0.0362(7) Uani d . 1
C C14 1.2658(7) 0.4242(4) 0.3551(2) 0.0641(12) Uani d . 1
H H14A 1.3234 0.4475 0.3155 0.096 Uiso calc R 1
H H14B 1.1349 0.4051 0.3432 0.096 Uiso calc R 1
H H14C 1.2991 0.3516 0.3609 0.096 Uiso calc R 1
C C15 0.8093(8) 0.5331(4) 0.0754(3) 0.0771(15) Uani d . 1
H H15A 0.8719 0.5414 0.1231 0.116 Uiso calc R 1
H H15B 0.7011 0.5628 0.0823 0.116 Uiso calc R 1
H H15C 0.8891 0.5819 0.0509 0.116 Uiso calc R 1
C C16 0.7561(5) 0.3977(4) 0.0288(2) 0.0523(10) Uani d . 1
C C17 0.6596(6) 0.3603(5) -0.0446(3) 0.0660(12) Uani d . 1
H H17A 0.6292 0.4201 -0.0638 0.079 Uiso calc R 1
C C18 0.6123(6) 0.2378(5) -0.0863(2) 0.0668(12) Uani d . 1
H H18A 0.5497 0.2139 -0.1342 0.080 Uiso calc R 1
C C19 0.6558(5) 0.1468(4) -0.0584(2) 0.0529(10) Uani d . 1
C C20 0.6061(6) 0.0135(5) -0.0978(2) 0.0614(12) Uani d . 1
H H20A 0.5401 -0.0154 -0.1454 0.074 Uiso calc R 1
C C21 0.6515(6) -0.0698(4) -0.0683(2) 0.0566(11) Uani d . 1
H H21A 0.6149 -0.1550 -0.0950 0.068 Uiso calc R 1
C C22 0.7564(5) -0.0286(4) 0.0042(2) 0.0458(9) Uani d . 1
C C23 0.8121(6) -0.1090(3) 0.0390(2) 0.0529(10) Uani d . 1
H H23A 0.7802 -0.1953 0.0150 0.063 Uiso calc R 1
C C24 0.9129(6) -0.0611(3) 0.1077(2) 0.0514(10) Uani d . 1
H H24A 0.9487 -0.1148 0.1308 0.062 Uiso calc R 1
C C25 0.9631(5) 0.0692(3) 0.1440(2) 0.0431(8) Uani d . 1
C C26 0.8079(5) 0.1011(3) 0.04438(19) 0.0390(8) Uani d . 1
C C27 0.7537(5) 0.1897(3) 0.01369(19) 0.0419(8) Uani d . 1
C C28 1.0790(6) 0.1253(4) 0.2183(2) 0.0564(10) Uani d . 1
H H28A 1.0984 0.2150 0.2340 0.085 Uiso calc R 1
H H28B 1.1951 0.1053 0.2149 0.085 Uiso calc R 1
H H28C 1.0180 0.0917 0.2540 0.085 Uiso calc R 1
H H1W1 1.5539 0.4525 0.2266 0.068 Uiso d R 1
H H2W1 1.5323 0.5635 0.2185 0.068 Uiso d R 1
H H1W2 1.0953 0.5784 0.2272 0.068 Uiso d R 1
H H2W2 0.9638 0.5366 0.2675 0.068 Uiso d R 1

loop_
_atom_site_aniso_label
_atom_site_aniso_U_11
_atom_site_aniso_U_22
_atom_site_aniso_U_33
_atom_site_aniso_U_12
_atom_site_aniso_U_13
_atom_site_aniso_U_23
Ni1 0.0402(3) 0.0310(2) 0.0333(2) 0.00561(18) 0.00384(18) 0.00275(18)
Ni2 0.0405(3) 0.0273(2) 0.0317(2) 0.00618(18) 0.00371(18) 0.00366(17)
Cl1 0.0548(6) 0.0366(5) 0.0443(5) 0.0086(4) -0.0039(4) 0.0064(4)
Cl2 0.0396(5) 0.0396(5) 0.0465(5) 0.0075(4) 0.0037(4) 0.0035(4)
Cl3 0.0563(6) 0.0395(5) 0.0479(5) 0.0095(4) 0.0198(4) 0.0056(4)
Cl4 0.0416(5) 0.0362(4) 0.0458(5) 0.0047(4) 0.0066(4) 0.0013(4)
O1 0.072(2) 0.0508(17) 0.0518(17) 0.0284(15) -0.0143(15) -0.0140(13)
O2 0.0560(17) 0.0355(14) 0.0594(17) -0.0008(12) 0.0181(14) -0.0079(12)
N1 0.0374(16) 0.0313(14) 0.0394(16) 0.0058(12) 0.0023(12) 0.0074(12)
N2 0.0399(16) 0.0312(14) 0.0363(15) 0.0075(12) -0.0001(12) 0.0084(12)
N3 0.0379(16) 0.0439(17) 0.0391(16) 0.0046(13) 0.0069(13) 0.0141(13)
N4 0.0402(16) 0.0315(14) 0.0329(15) 0.0037(12) 0.0098(12) 0.0041(12)
C1 0.061(3) 0.054(2) 0.063(3) 0.001(2) 0.012(2) 0.024(2)
C2 0.0371(19) 0.0373(19) 0.054(2) 0.0057(15) 0.0024(16) 0.0146(17)
C3 0.042(2) 0.0308(18) 0.066(3) 0.0009(15) -0.0040(18) 0.0112(17)
C4 0.044(2) 0.0329(19) 0.055(2) 0.0079(16) -0.0061(17) -0.0011(17)
C5 0.043(2) 0.0315(18) 0.047(2) 0.0127(15) -0.0031(16) 0.0035(15)
C6 0.064(3) 0.043(2) 0.038(2) 0.0202(19) -0.0025(18) -0.0003(16)
C7 0.072(3) 0.055(2) 0.036(2) 0.024(2) 0.0118(19) 0.0106(18)
C8 0.050(2) 0.043(2) 0.044(2) 0.0163(17) 0.0054(17) 0.0131(16)
C9 0.058(2) 0.056(2) 0.051(2) 0.012(2) 0.0156(19) 0.026(2)
C10 0.053(2) 0.046(2) 0.060(3) -0.0003(18) 0.0040(19) 0.024(2)
C11 0.045(2) 0.0357(19) 0.050(2) 0.0033(15) -0.0029(16) 0.0158(16)
C12 0.0391(18) 0.0298(16) 0.0361(17) 0.0110(14) 0.0009(14) 0.0070(14)
C13 0.0355(18) 0.0313(17) 0.0377(18) 0.0095(14) 0.0000(14) 0.0047(14)
C14 0.076(3) 0.040(2) 0.057(3) -0.010(2) -0.011(2) 0.0098(19)
C15 0.084(4) 0.058(3) 0.099(4) 0.021(3) 0.002(3) 0.040(3)
C16 0.043(2) 0.056(2) 0.062(3) 0.0071(18) 0.0057(18) 0.030(2)
C17 0.058(3) 0.081(3) 0.073(3) 0.014(2) 0.005(2) 0.050(3)
C18 0.054(3) 0.094(4) 0.046(2) 0.006(2) 0.003(2) 0.024(2)
C19 0.039(2) 0.072(3) 0.043(2) 0.0059(19) 0.0099(17) 0.019(2)
C20 0.042(2) 0.080(3) 0.037(2) 0.002(2) 0.0003(17) -0.009(2)
C21 0.041(2) 0.054(2) 0.051(2) -0.0009(18) 0.0064(18) -0.009(2)
C22 0.0330(18) 0.043(2) 0.044(2) -0.0023(15) 0.0138(15) -0.0044(16)
C23 0.051(2) 0.0294(18) 0.066(3) 0.0019(16) 0.023(2) 0.0002(18)
C24 0.055(2) 0.037(2) 0.063(3) 0.0119(17) 0.023(2) 0.0146(18)
C25 0.050(2) 0.0349(18) 0.046(2) 0.0108(16) 0.0188(17) 0.0123(16)
C26 0.0351(18) 0.0404(19) 0.0345(18) 0.0052(14) 0.0117(14) 0.0033(15)
C27 0.0346(18) 0.049(2) 0.0338(18) 0.0020(15) 0.0099(14) 0.0069(16)
C28 0.077(3) 0.055(2) 0.044(2) 0.023(2) 0.009(2) 0.0197(19)

loop_
_atom_type_symbol
_atom_type_description
_atom_type_scat_dispersion_real
_atom_type_scat_dispersion_imag
_atom_type_scat_source
C C 0.0033 0.0016 'International Tables Vol C Tables 4.2.6.8 and 6.1.1.4'
H H 0.0000 0.0000 'International Tables Vol C Tables 4.2.6.8 and 6.1.1.4'
N N 0.0061 0.0033 'International Tables Vol C Tables 4.2.6.8 and 6.1.1.4'
O O 0.0106 0.0060 'International Tables Vol C Tables 4.2.6.8 and 6.1.1.4'
Cl Cl 0.1484 0.1585 'International Tables Vol C Tables 4.2.6.8 and 6.1.1.4'
Ni Ni 0.3393 1.1124 'International Tables Vol C Tables 4.2.6.8 and 6.1.1.4'

loop_
_geom_angle_atom_site_label_1
_geom_angle_atom_site_label_2
_geom_angle_atom_site_label_3
_geom_angle
O1 Ni1 N1 163.92(13)
O1 Ni1 N2 114.49(13)
N1 Ni1 N2 81.34(11)
O1 Ni1 Cl1 86.19(8)
N1 Ni1 Cl1 93.37(8)
N2 Ni1 Cl1 102.18(8)
O1 Ni1 Cl2 85.87(8)
N1 Ni1 Cl2 88.73(8)
N2 Ni1 Cl2 99.63(8)
Cl1 Ni1 Cl2 158.16(4)
O2 Ni2 N4 164.58(12)
O2 Ni2 N3 113.46(13)
N4 Ni2 N3 81.94(12)
O2 Ni2 Cl4 87.41(8)
N4 Ni2 Cl4 91.66(8)
N3 Ni2 Cl4 96.50(8)
O2 Ni2 Cl3 87.44(8)
N4 Ni2 Cl3 88.35(8)
N3 Ni2 Cl3 102.81(9)
Cl4 Ni2 Cl3 160.50(4)
Ni1 O1 H1W1 155.8
Ni1 O1 H2W1 97.2
H1W1 O1 H2W1 106.8
Ni2 O2 H1W2 129.8
Ni2 O2 H2W2 122.5
H1W2 O2 H2W2 106.3
C2 N1 C13 119.1(3)
C2 N1 Ni1 128.9(3)
C13 N1 Ni1 111.8(2)
C11 N2 C12 118.2(3)
C11 N2 Ni1 130.0(2)
C12 N2 Ni1 111.6(2)
C16 N3 C27 119.0(3)
C16 N3 Ni2 130.1(3)
C27 N3 Ni2 111.0(2)
C25 N4 C26 119.5(3)
C25 N4 Ni2 128.3(2)
C26 N4 Ni2 112.1(2)
C2 C1 H1B 109.5
C2 C1 H1C 109.5
H1B C1 H1C 109.5
C2 C1 H1D 109.5
H1B C1 H1D 109.5
H1C C1 H1D 109.5
N1 C2 C3 120.6(3)
N1 C2 C1 117.5(3)
C3 C2 C1 121.9(3)
C4 C3 C2 120.8(3)
C4 C3 H3A 119.6
C2 C3 H3A 119.6
C3 C4 C5 119.2(3)
C3 C4 H4A 120.4
C5 C4 H4A 120.4
C13 C5 C4 117.2(4)
C13 C5 C6 119.4(3)
C4 C5 C6 123.4(3)
C7 C6 C5 120.6(3)
C7 C6 H6A 119.7
C5 C6 H6A 119.7
C6 C7 C8 121.3(4)
C6 C7 H7A 119.3
C8 C7 H7A 119.3
C9 C8 C12 117.1(3)
C9 C8 C7 123.5(4)
C12 C8 C7 119.4(4)
C10 C9 C8 119.4(4)
C10 C9 H9A 120.3
C8 C9 H9A 120.3
C9 C10 C11 121.2(4)
C9 C10 H10A 119.4
C11 C10 H10A 119.4
N2 C11 C10 120.5(3)
N2 C11 C14 119.2(3)
C10 C11 C14 120.3(3)
N2 C12 C8 123.5(3)
N2 C12 C13 116.8(3)
C8 C12 C13 119.6(3)
N1 C13 C5 123.1(3)
N1 C13 C12 117.4(3)
C5 C13 C12 119.5(3)
C11 C14 H14A 109.5
C11 C14 H14B 109.5
H14A C14 H14B 109.5
C11 C14 H14C 109.5
H14A C14 H14C 109.5
H14B C14 H14C 109.5
C16 C15 H15A 109.5
C16 C15 H15B 109.5
H15A C15 H15B 109.5
C16 C15 H15C 109.5
H15A C15 H15C 109.5
H15B C15 H15C 109.5
N3 C16 C17 120.7(4)
N3 C16 C15 118.9(4)
C17 C16 C15 120.4(4)
C18 C17 C16 119.9(4)
C18 C17 H17A 120.1
C16 C17 H17A 120.1
C17 C18 C19 120.9(4)
C17 C18 H18A 119.5
C19 C18 H18A 119.5
C18 C19 C27 116.5(4)
C18 C19 C20 124.9(4)
C27 C19 C20 118.6(4)
C21 C20 C19 122.3(4)
C21 C20 H20A 118.8
C19 C20 H20A 118.8
C20 C21 C22 120.4(4)
C20 C21 H21A 119.8
C22 C21 H21A 119.8
C23 C22 C26 116.8(4)
C23 C22 C21 124.3(4)
C26 C22 C21 118.9(4)
C24 C23 C22 120.1(3)
C24 C23 H23A 120.0
C22 C23 H23A 120.0
C23 C24 C25 120.3(4)
C23 C24 H24A 119.9
C25 C24 H24A 119.9
N4 C25 C24 120.9(4)
N4 C25 C28 117.4(3)
C24 C25 C28 121.7(4)
N4 C26 C22 122.4(3)
N4 C26 C27 117.0(3)
C22 C26 C27 120.5(3)
N3 C27 C19 123.0(4)
N3 C27 C26 117.9(3)
C19 C27 C26 119.1(3)
C25 C28 H28A 109.5
C25 C28 H28B 109.5
H28A C28 H28B 109.5
C25 C28 H28C 109.5
H28A C28 H28C 109.5
H28B C28 H28C 109.5

loop_
_geom_bond_atom_site_label_1
_geom_bond_atom_site_label_2
_geom_bond_distance
_geom_bond_publ_flag
Ni1 O1 2.015(3) yes
Ni1 N1 2.049(3) yes
Ni1 N2 2.059(3) yes
Ni1 Cl1 2.3431(10) yes
Ni1 Cl2 2.3548(10) yes
Ni2 O2 2.011(3) yes
Ni2 N4 2.049(3) yes
Ni2 N3 2.053(3) yes
Ni2 Cl4 2.3435(10) yes
Ni2 Cl3 2.3515(10) yes
O1 H1W1 0.8541 ?
O1 H2W1 0.8560 ?
O2 H1W2 0.8552 ?
O2 H2W2 0.8599 ?
N1 C2 1.333(4) ?
N1 C13 1.362(4) ?
N2 C11 1.347(4) ?
N2 C12 1.364(4) ?
N3 C16 1.324(5) ?
N3 C27 1.371(5) ?
N4 C25 1.332(5) ?
N4 C26 1.356(4) ?
C1 C2 1.492(6) ?
C1 H1B 0.9600 ?
C1 H1C 0.9600 ?
C1 H1D 0.9600 ?
C2 C3 1.415(5) ?
C3 C4 1.365(6) ?
C3 H3A 0.9300 ?
C4 C5 1.407(5) ?
C4 H4A 0.9300 ?
C5 C13 1.405(5) ?
C5 C6 1.432(5) ?
C6 C7 1.352(6) ?
C6 H6A 0.9300 ?
C7 C8 1.422(5) ?
C7 H7A 0.9300 ?
C8 C9 1.399(5) ?
C8 C12 1.403(5) ?
C9 C10 1.360(6) ?
C9 H9A 0.9300 ?
C10 C11 1.408(6) ?
C10 H10A 0.9300 ?
C11 C14 1.498(5) ?
C12 C13 1.435(5) ?
C14 H14A 0.9600 ?
C14 H14B 0.9600 ?
C14 H14C 0.9600 ?
C15 C16 1.497(6) ?
C15 H15A 0.9600 ?
C15 H15B 0.9600 ?
C15 H15C 0.9600 ?
C16 C17 1.426(6) ?
C17 C18 1.352(7) ?
C17 H17A 0.9300 ?
C18 C19 1.392(6) ?
C18 H18A 0.9300 ?
C19 C27 1.404(5) ?
C19 C20 1.445(6) ?
C20 C21 1.335(7) ?
C20 H20A 0.9300 ?
C21 C22 1.433(6) ?
C21 H21A 0.9300 ?
C22 C23 1.402(6) ?
C22 C26 1.413(5) ?
C23 C24 1.359(6) ?
C23 H23A 0.9300 ?
C24 C25 1.405(5) ?
C24 H24A 0.9300 ?
C25 C28 1.492(5) ?
C26 C27 1.432(5) ?
C28 H28A 0.9600 ?
C28 H28B 0.9600 ?
C28 H28C 0.9600 ?

loop_
_geom_hbond_atom_site_label_D
_geom_hbond_atom_site_label_H
_geom_hbond_atom_site_label_A
_geom_hbond_site_symmetry_A
_geom_hbond_distance_DH
_geom_hbond_distance_HA
_geom_hbond_distance_DA
_geom_hbond_angle_DHA
_geom_hbond_publ_flag
O1 H1W1 Cl3 1_655 0.85 2.40 3.107(4) 140 yes
O1 H1W1 Cl4 1_555 0.85 2.80 3.106(3) 103 yes
O2 H1W2 Cl1 1_555 0.86 2.34 3.141(3) 157 yes
O1 H2W1 Cl4 1_555 0.86 2.79 3.106(3) 104 yes
O2 H2W2 Cl2 1_455 0.86 2.31 3.152(3) 166 yes
C14 H14A O1 1_555 0.96 2.40 3.315(6) 159 yes
C15 H15A O2 1_555 0.96 2.28 3.223(6) 168 yes
C17 H17A Cl4 2_765 0.93 2.83 3.634(6) 145 yes

loop_
_geom_torsion_atom_site_label_1
_geom_torsion_atom_site_label_2
_geom_torsion_atom_site_label_3
_geom_torsion_atom_site_label_4
_geom_torsion
O1 Ni1 N1 C2 12.5(6)
N2 Ni1 N1 C2 -177.3(3)
Cl1 Ni1 N1 C2 -75.5(3)
Cl2 Ni1 N1 C2 82.8(3)
O1 Ni1 N1 C13 -161.8(3)
N2 Ni1 N1 C13 8.4(2)
Cl1 Ni1 N1 C13 110.3(2)
Cl2 Ni1 N1 C13 -91.5(2)
O1 Ni1 N2 C11 -7.2(3)
N1 Ni1 N2 C11 175.8(3)
Cl1 Ni1 N2 C11 84.2(3)
Cl2 Ni1 N2 C11 -97.0(3)
O1 Ni1 N2 C12 168.1(2)
N1 Ni1 N2 C12 -9.0(2)
Cl1 Ni1 N2 C12 -100.6(2)
Cl2 Ni1 N2 C12 78.2(2)
O2 Ni2 N3 C16 4.2(4)
N4 Ni2 N3 C16 -176.5(3)
Cl4 Ni2 N3 C16 -85.7(3)
Cl3 Ni2 N3 C16 97.0(3)
O2 Ni2 N3 C27 -177.4(2)
N4 Ni2 N3 C27 1.8(2)
Cl4 Ni2 N3 C27 92.6(2)
Cl3 Ni2 N3 C27 -84.6(2)
O2 Ni2 N4 C25 -1.0(6)
N3 Ni2 N4 C25 -178.4(3)
Cl4 Ni2 N4 C25 85.3(3)
Cl3 Ni2 N4 C25 -75.2(3)
O2 Ni2 N4 C26 174.1(4)
N3 Ni2 N4 C26 -3.3(2)
Cl4 Ni2 N4 C26 -99.6(2)
Cl3 Ni2 N4 C26 99.9(2)
C13 N1 C2 C3 -0.9(5)
Ni1 N1 C2 C3 -174.9(3)
C13 N1 C2 C1 179.0(3)
Ni1 N1 C2 C1 5.1(5)
N1 C2 C3 C4 1.3(6)
C1 C2 C3 C4 -178.7(4)
C2 C3 C4 C5 -0.3(6)
C3 C4 C5 C13 -0.9(5)
C3 C4 C5 C6 179.6(4)
C13 C5 C6 C7 -1.8(6)
C4 C5 C6 C7 177.6(4)
C5 C6 C7 C8 -0.6(6)
C6 C7 C8 C9 -176.8(4)
C6 C7 C8 C12 2.7(6)
C12 C8 C9 C10 -1.2(6)
C7 C8 C9 C10 178.3(4)
C8 C9 C10 C11 1.6(6)
C12 N2 C11 C10 -1.2(5)
Ni1 N2 C11 C10 173.8(3)
C12 N2 C11 C14 178.4(3)
Ni1 N2 C11 C14 -6.6(5)
C9 C10 C11 N2 -0.4(6)
C9 C10 C11 C14 -179.9(4)
C11 N2 C12 C8 1.6(5)
Ni1 N2 C12 C8 -174.3(3)
C11 N2 C12 C13 -176.0(3)
Ni1 N2 C12 C13 8.1(4)
C9 C8 C12 N2 -0.4(5)
C7 C8 C12 N2 -180.0(3)
C9 C8 C12 C13 177.1(3)
C7 C8 C12 C13 -2.4(5)
C2 N1 C13 C5 -0.3(5)
Ni1 N1 C13 C5 174.6(3)
C2 N1 C13 C12 178.4(3)
Ni1 N1 C13 C12 -6.7(4)
C4 C5 C13 N1 1.3(5)
C6 C5 C13 N1 -179.2(3)
C4 C5 C13 C12 -177.4(3)
C6 C5 C13 C12 2.1(5)
N2 C12 C13 N1 -1.0(4)
C8 C12 C13 N1 -178.7(3)
N2 C12 C13 C5 177.8(3)
C8 C12 C13 C5 0.1(5)
C27 N3 C16 C17 0.2(5)
Ni2 N3 C16 C17 178.5(3)
C27 N3 C16 C15 -179.4(4)
Ni2 N3 C16 C15 -1.2(6)
N3 C16 C17 C18 0.3(6)
C15 C16 C17 C18 180.0(4)
C16 C17 C18 C19 0.3(7)
C17 C18 C19 C27 -1.4(6)
C17 C18 C19 C20 178.0(4)
C18 C19 C20 C21 -180.0(4)
C27 C19 C20 C21 -0.6(6)
C19 C20 C21 C22 -1.3(6)
C20 C21 C22 C23 -179.2(4)
C20 C21 C22 C26 1.2(6)
C26 C22 C23 C24 -0.9(5)
C21 C22 C23 C24 179.5(4)
C22 C23 C24 C25 -0.6(6)
C26 N4 C25 C24 -1.2(5)
Ni2 N4 C25 C24 173.5(3)
C26 N4 C25 C28 178.3(3)
Ni2 N4 C25 C28 -7.0(5)
C23 C24 C25 N4 1.6(6)
C23 C24 C25 C28 -177.8(4)
C25 N4 C26 C22 -0.3(5)
Ni2 N4 C26 C22 -175.8(3)
C25 N4 C26 C27 179.8(3)
Ni2 N4 C26 C27 4.3(4)
C23 C22 C26 N4 1.3(5)
C21 C22 C26 N4 -179.0(3)
C23 C22 C26 C27 -178.8(3)
C21 C22 C26 C27 0.9(5)
C16 N3 C27 C19 -1.4(5)
Ni2 N3 C27 C19 -180.0(3)
C16 N3 C27 C26 178.4(3)
Ni2 N3 C27 C26 -0.1(4)
C18 C19 C27 N3 2.0(5)
C20 C19 C27 N3 -177.4(3)
C18 C19 C27 C26 -177.9(3)
C20 C19 C27 C26 2.7(5)
N4 C26 C27 N3 -2.9(4)
C22 C26 C27 N3 177.2(3)
N4 C26 C27 C19 177.0(3)
C22 C26 C27 C19 -2.9(5)
